data_4132786
loop_
_publ_author_name
'Wang, Yu'
'Ju, Wei'
'Tian, Hailong'
'Tian, Weisheng'
'Gui, Jinghan'

_publ_section_title
;
 Scalable Synthesis of Cyclocitrinol.
;
_journal_issue 30
_journal_name_full 'Journal of the American Chemical Society'
_journal_page_first 9413
_journal_page_last 9416
_journal_paper_doi 10.1021/jacs.8b06444
_journal_volume 140
_journal_year 2018
_chemical_absolute_configuration ad
_chemical_formula_sum 'C23 H30 O4'
_chemical_formula_weight 370.47
_space_group_crystal_system orthorhombic
_space_group_IT_number 19
_space_group_name_Hall 'P 2ac 2ab'
_space_group_name_H-M_alt 'P 21 21 21'
_atom_sites_solution_hydrogens geom
_audit_creation_method SHELXL-2013
_cell_angle_alpha 90
_cell_angle_beta 90
_cell_angle_gamma 90
_cell_formula_units_Z 4
_cell_length_a 6.70030(10)
_cell_length_b 14.5512(3)
_cell_length_c 20.4826(4)
_cell_measurement_reflns_used 9895
_cell_measurement_temperature 296(2)
_cell_measurement_theta_max 140.199
_cell_measurement_theta_min 12.913
_cell_volume 1997.00(6)
_computing_cell_refinement 'Bruker SAINT'
_computing_data_collection 'Bruker APEX2'
_computing_data_reduction 'Bruker SAINT'
_computing_molecular_graphics 'Bruker SHELXTL'
_computing_publication_material 'Bruker SHELXTL'
_computing_structure_refinement 'SHELXL-2013 (Sheldrick, 2013)'
_computing_structure_solution 'SHELXS-97 (Sheldrick 2008)'
_diffrn_ambient_temperature 296(2)
_diffrn_measured_fraction_theta_full 0.954
_diffrn_measured_fraction_theta_max 0.981
_diffrn_measurement_device_type 'Bruker APEX-II CCD'
_diffrn_measurement_method '\f and \w scans'
_diffrn_radiation_type CuK\a
_diffrn_radiation_wavelength 1.54178
_diffrn_reflns_av_R_equivalents 0.0287
_diffrn_reflns_av_unetI/netI 0.0221
_diffrn_reflns_Laue_measured_fraction_full 0.954
_diffrn_reflns_Laue_measured_fraction_max 0.981
_diffrn_reflns_limit_h_max 7
_diffrn_reflns_limit_h_min -7
_diffrn_reflns_limit_k_max 17
_diffrn_reflns_limit_k_min -17
_diffrn_reflns_limit_l_max 21
_diffrn_reflns_limit_l_min -24
_diffrn_reflns_number 16139
_diffrn_reflns_point_group_measured_fraction_full 0.956
_diffrn_reflns_point_group_measured_fraction_max 0.985
_diffrn_reflns_theta_full 67.679
_diffrn_reflns_theta_max 66.500
_diffrn_reflns_theta_min 6.456
_exptl_absorpt_coefficient_mu 0.662
_exptl_absorpt_correction_T_max 0.7533
_exptl_absorpt_correction_T_min 0.6267
_exptl_absorpt_correction_type multi-scan
_exptl_absorpt_process_details sadabs
_exptl_crystal_colour colorless
_exptl_crystal_density_diffrn 1.232
_exptl_crystal_description prismatic
_exptl_crystal_F_000 800
_exptl_crystal_size_max 0.200
_exptl_crystal_size_mid 0.160
_exptl_crystal_size_min 0.120
_refine_diff_density_max 0.217
_refine_diff_density_min -0.204
_refine_diff_density_rms 0.028
_refine_ls_abs_structure_details
; 
 Flack x determined using 1398 quotients [(I+)-(I-)]/[(I+)+(I-)] 
 (Parsons and Flack (2004), Acta Cryst. A60, s61). 
;
_refine_ls_abs_structure_Flack 0.06(6)
_refine_ls_extinction_expression Fc^*^=kFc[1+0.001xFc^2^\l^3^/sin(2\q)]^-1/4^
_refine_ls_extinction_method SHELXL
_refine_ls_goodness_of_fit_ref 1.051
_refine_ls_hydrogen_treatment constr
_refine_ls_matrix_type full
_refine_ls_number_parameters 248
_refine_ls_number_reflns 3452
_refine_ls_number_restraints 0
_refine_ls_restrained_S_all 1.051
_refine_ls_R_factor_all 0.0382
_refine_ls_R_factor_gt 0.0374
_refine_ls_shift/su_max 0.009
_refine_ls_shift/su_mean 0.000
_refine_ls_structure_factor_coef Fsqd
_refine_ls_weighting_details 'w=1/[\s^2^(Fo^2^)+(0.0656P)^2^+0.2553P] where P=(Fo^2^+2Fc^2^)/3'
_refine_ls_weighting_scheme calc
_refine_ls_wR_factor_gt 0.1049
_refine_ls_wR_factor_ref 0.1059
_reflns_Friedel_coverage 0.729
_reflns_Friedel_fraction_full 0.960
_reflns_Friedel_fraction_max 0.990
_reflns_number_gt 3375
_reflns_number_total 3452
_reflns_threshold_expression 'I > 2\s(I)'
_cod_data_source_file ja8b06444_si_002.cif
_cod_data_source_block cu_d8v17566_0m
_cod_database_code 4132786
_shelx_space_group_comment
; 
The symmetry employed for this shelxl refinement is uniquely defined 
by the following loop, which should always be used as a source of 
symmetry information in preference to the above space-group names. 
They are only intended as comments. 
;
_shelx_estimated_absorpt_t_min 0.879
_shelx_estimated_absorpt_t_max 0.925
_shelxl_version_number 2013-4

loop_
_space_group_symop_operation_xyz
'x, y, z'
'-x+1/2, -y, z+1/2'
'-x, y+1/2, -z+1/2'
'x+1/2, -y+1/2, -z'

loop_
_atom_site_label
_atom_site_type_symbol
_atom_site_fract_x
_atom_site_fract_y
_atom_site_fract_z
_atom_site_U_iso_or_equiv
_atom_site_adp_type
_atom_site_occupancy
_atom_site_site_symmetry_order
_atom_site_calc_flag
_atom_site_refinement_flags_posn
_atom_site_refinement_flags_adp
O1 O 0.0327(3) 0.46982(12) 0.53280(9) 0.0616(5) Uani 1 1 d . .
O2 O 0.2383(6) -0.05544(16) 0.73390(12) 0.1049(10) Uani 1 1 d . .
O3 O 0.4365(3) 0.69010(10) 0.59750(8) 0.0513(4) Uani 1 1 d . .
O4 O 0.5817(4) 0.68876(15) 0.49980(10) 0.0800(7) Uani 1 1 d . .
C1 C 0.5750(3) 0.43989(15) 0.60719(12) 0.0471(5) Uani 1 1 d . .
H1 H 0.6639 0.4146 0.5773 0.057 Uiso 1 1 calc R U
C2 C 0.5845(4) 0.54180(16) 0.61947(13) 0.0527(6) Uani 1 1 d . .
H2A H 0.7022 0.5668 0.5984 0.063 Uiso 1 1 calc R U
H2B H 0.5968 0.5527 0.6660 0.063 Uiso 1 1 calc R U
C3 C 0.3998(3) 0.59162(14) 0.59392(12) 0.0434(5) Uani 1 1 d . .
H3 H 0.3768 0.5741 0.5483 0.052 Uiso 1 1 calc R U
C4 C 0.2088(4) 0.57769(16) 0.63265(13) 0.0516(6) Uani 1 1 d . .
H4A H 0.1018 0.6098 0.6103 0.062 Uiso 1 1 calc R U
H4B H 0.2255 0.6066 0.6750 0.062 Uiso 1 1 calc R U
C5 C 0.1428(3) 0.47798(15) 0.64365(12) 0.0479(6) Uani 1 1 d . .
H5 H 0.0208 0.4808 0.6700 0.058 Uiso 1 1 calc R U
C6 C 0.0877(3) 0.42814(15) 0.58081(11) 0.0442(5) Uani 1 1 d . .
C7 C 0.0780(3) 0.32539(14) 0.57971(11) 0.0433(5) Uani 1 1 d . .
H7 H -0.0420 0.3013 0.5646 0.052 Uiso 1 1 calc R U
C8 C 0.2133(3) 0.26280(14) 0.59689(10) 0.0389(5) Uani 1 1 d . .
C9 C 0.4241(3) 0.28434(15) 0.62007(11) 0.0441(5) Uani 1 1 d . .
H9 H 0.5141 0.2715 0.5835 0.053 Uiso 1 1 calc R U
C10 C 0.4471(3) 0.38435(15) 0.63659(11) 0.0449(5) Uani 1 1 d . .
C11 C 0.4921(4) 0.22304(17) 0.67779(14) 0.0561(6) Uani 1 1 d . .
H11A H 0.6348 0.2304 0.6839 0.067 Uiso 1 1 calc R U
H11B H 0.4265 0.2439 0.7173 0.067 Uiso 1 1 calc R U
C12 C 0.4457(4) 0.12090(16) 0.66766(13) 0.0542(6) Uani 1 1 d . .
H12A H 0.5263 0.0972 0.6321 0.065 Uiso 1 1 calc R U
H12B H 0.4795 0.0870 0.7069 0.065 Uiso 1 1 calc R U
C13 C 0.2257(3) 0.10699(14) 0.65198(10) 0.0411(5) Uani 1 1 d . .
C14 C 0.1766(3) 0.16123(14) 0.58890(10) 0.0407(5) Uani 1 1 d . .
H14 H 0.2697 0.1397 0.5554 0.049 Uiso 1 1 calc R U
C15 C -0.0301(4) 0.12610(16) 0.56939(12) 0.0506(6) Uani 1 1 d . .
H15A H -0.0507 0.1319 0.5227 0.061 Uiso 1 1 calc R U
H15B H -0.1342 0.1597 0.5920 0.061 Uiso 1 1 calc R U
C16 C -0.0279(4) 0.02377(16) 0.59039(15) 0.0605(7) Uani 1 1 d . .
H16A H -0.1427 0.0100 0.6175 0.073 Uiso 1 1 calc R U
H16B H -0.0307 -0.0160 0.5524 0.073 Uiso 1 1 calc R U
C17 C 0.1679(4) 0.00987(15) 0.62921(11) 0.0476(5) Uani 1 1 d . .
H17 H 0.2693 -0.0089 0.5974 0.057 Uiso 1 1 calc R U
C18 C 0.0910(4) 0.13814(16) 0.70881(11) 0.0516(6) Uani 1 1 d . .
H18A H 0.1415 0.1136 0.7491 0.077 Uiso 1 1 calc R U
H18B H -0.0423 0.1161 0.7018 0.077 Uiso 1 1 calc R U
H18C H 0.0900 0.2040 0.7110 0.077 Uiso 1 1 calc R U
C19 C 0.2930(4) 0.42222(17) 0.68301(11) 0.0505(6) Uani 1 1 d . .
H19A H 0.3567 0.4610 0.7154 0.061 Uiso 1 1 calc R U
H19B H 0.2259 0.3723 0.7054 0.061 Uiso 1 1 calc R U
C20 C 0.1616(5) -0.06533(18) 0.68113(13) 0.0581(6) Uani 1 1 d . .
C21 C 0.0653(6) -0.1531(2) 0.66445(17) 0.0798(9) Uani 1 1 d . .
H21A H 0.1156 -0.2007 0.6924 0.120 Uiso 1 1 calc R U
H21B H 0.0938 -0.1682 0.6198 0.120 Uiso 1 1 calc R U
H21C H -0.0764 -0.1476 0.6702 0.120 Uiso 1 1 calc R U
C22 C 0.5290(4) 0.73012(17) 0.54716(13) 0.0539(6) Uani 1 1 d . .
C23 C 0.5606(5) 0.82977(19) 0.55795(18) 0.0739(8) Uani 1 1 d . .
H23A H 0.6932 0.8462 0.5446 0.111 Uiso 1 1 calc R U
H23B H 0.5436 0.8436 0.6034 0.111 Uiso 1 1 calc R U
H23C H 0.4653 0.8640 0.5328 0.111 Uiso 1 1 calc R U

loop_
_atom_site_aniso_label
_atom_site_aniso_U_11
_atom_site_aniso_U_22
_atom_site_aniso_U_33
_atom_site_aniso_U_23
_atom_site_aniso_U_13
_atom_site_aniso_U_12
O1 0.0600(11) 0.0480(9) 0.0767(11) 0.0169(8) -0.0153(9) -0.0010(8)
O2 0.161(3) 0.0717(14) 0.0819(15) 0.0239(12) -0.0431(17) -0.0176(16)
O3 0.0553(9) 0.0382(8) 0.0605(9) -0.0025(7) 0.0084(8) -0.0049(7)
O4 0.0974(17) 0.0706(13) 0.0721(12) -0.0018(10) 0.0286(13) -0.0198(11)
C1 0.0327(10) 0.0456(12) 0.0632(13) 0.0032(10) -0.0010(10) 0.0022(9)
C2 0.0442(13) 0.0484(13) 0.0654(14) 0.0011(11) -0.0039(11) -0.0070(10)
C3 0.0435(11) 0.0352(10) 0.0516(11) -0.0020(9) 0.0028(9) -0.0024(8)
C4 0.0507(13) 0.0391(11) 0.0649(14) -0.0025(10) 0.0121(11) 0.0016(10)
C5 0.0438(11) 0.0410(11) 0.0589(13) -0.0005(10) 0.0156(10) 0.0020(9)
C6 0.0290(9) 0.0404(11) 0.0631(13) 0.0068(10) 0.0034(9) 0.0030(8)
C7 0.0360(10) 0.0421(11) 0.0517(11) 0.0038(9) -0.0028(9) -0.0006(9)
C8 0.0385(10) 0.0392(10) 0.0389(10) 0.0049(8) 0.0031(8) 0.0022(8)
C9 0.0375(10) 0.0420(11) 0.0527(12) 0.0050(9) -0.0007(9) 0.0022(9)
C10 0.0381(11) 0.0458(12) 0.0507(12) 0.0038(9) -0.0076(9) 0.0027(9)
C11 0.0448(12) 0.0513(14) 0.0722(15) 0.0104(12) -0.0165(11) 0.0025(10)
C12 0.0493(13) 0.0454(13) 0.0679(15) 0.0126(11) -0.0086(11) 0.0073(10)
C13 0.0442(11) 0.0371(10) 0.0420(11) 0.0034(8) 0.0027(9) 0.0056(8)
C14 0.0428(11) 0.0394(10) 0.0399(10) 0.0009(8) 0.0035(8) 0.0037(9)
C15 0.0559(14) 0.0444(12) 0.0516(12) 0.0003(10) -0.0098(10) -0.0039(10)
C16 0.0699(17) 0.0426(12) 0.0690(15) -0.0047(11) -0.0109(13) -0.0035(11)
C17 0.0572(13) 0.0376(11) 0.0481(12) 0.0008(9) 0.0069(10) 0.0050(10)
C18 0.0632(15) 0.0472(12) 0.0443(11) 0.0000(9) 0.0083(10) 0.0029(11)
C19 0.0598(14) 0.0468(12) 0.0447(11) -0.0001(9) 0.0040(10) -0.0050(11)
C20 0.0759(17) 0.0440(12) 0.0543(13) 0.0035(10) 0.0038(12) 0.0044(12)
C21 0.108(3) 0.0564(17) 0.0754(18) 0.0131(14) 0.0021(19) -0.0129(17)
C22 0.0492(13) 0.0487(13) 0.0637(15) 0.0062(11) 0.0046(11) -0.0048(10)
C23 0.0680(17) 0.0473(14) 0.106(2) 0.0076(15) 0.0133(17) -0.0101(13)

loop_
_atom_type_symbol
_atom_type_description
_atom_type_scat_dispersion_real
_atom_type_scat_dispersion_imag
_atom_type_scat_source
C C 0.0181 0.0091 'International Tables Vol C Tables 4.2.6.8 and 6.1.1.4'
H H 0.0000 0.0000 'International Tables Vol C Tables 4.2.6.8 and 6.1.1.4'
O O 0.0492 0.0322 'International Tables Vol C Tables 4.2.6.8 and 6.1.1.4'

loop_
_geom_angle_atom_site_label_1
_geom_angle_atom_site_label_2
_geom_angle_atom_site_label_3
_geom_angle
C22 O3 C3 117.92(18)
C10 C1 C2 123.6(2)
C10 C1 H1 118.2
C2 C1 H1 118.2
C1 C2 C3 112.11(19)
C1 C2 H2A 109.2
C3 C2 H2A 109.2
C1 C2 H2B 109.2
C3 C2 H2B 109.2
H2A C2 H2B 107.9
O3 C3 C4 104.32(17)
O3 C3 C2 108.26(18)
C4 C3 C2 116.1(2)
O3 C3 H3 109.3
C4 C3 H3 109.3
C2 C3 H3 109.3
C3 C4 C5 116.48(19)
C3 C4 H4A 108.2
C5 C4 H4A 108.2
C3 C4 H4B 108.2
C5 C4 H4B 108.2
H4A C4 H4B 107.3
C6 C5 C19 110.71(18)
C6 C5 C4 113.34(19)
C19 C5 C4 113.0(2)
C6 C5 H5 106.4
C19 C5 H5 106.4
C4 C5 H5 106.4
O1 C6 C7 118.3(2)
O1 C6 C5 121.4(2)
C7 C6 C5 119.94(19)
C8 C7 C6 130.5(2)
C8 C7 H7 114.8
C6 C7 H7 114.8
C7 C8 C14 122.0(2)
C7 C8 C9 124.96(19)
C14 C8 C9 112.78(17)
C10 C9 C8 111.41(18)
C10 C9 C11 110.84(19)
C8 C9 C11 113.09(18)
C10 C9 H9 107.0
C8 C9 H9 107.0
C11 C9 H9 107.0
C1 C10 C9 123.8(2)
C1 C10 C19 120.5(2)
C9 C10 C19 115.20(19)
C12 C11 C9 113.3(2)
C12 C11 H11A 108.9
C9 C11 H11A 108.9
C12 C11 H11B 108.9
C9 C11 H11B 108.9
H11A C11 H11B 107.7
C13 C12 C11 110.73(18)
C13 C12 H12A 109.5
C11 C12 H12A 109.5
C13 C12 H12B 109.5
C11 C12 H12B 109.5
H12A C12 H12B 108.1
C12 C13 C17 115.47(18)
C12 C13 C18 111.6(2)
C17 C13 C18 110.61(18)
C12 C13 C14 108.30(18)
C17 C13 C14 99.32(17)
C18 C13 C14 110.84(17)
C8 C14 C15 120.28(18)
C8 C14 C13 111.98(17)
C15 C14 C13 103.88(18)
C8 C14 H14 106.6
C15 C14 H14 106.6
C13 C14 H14 106.6
C14 C15 C16 103.89(19)
C14 C15 H15A 111.0
C16 C15 H15A 111.0
C14 C15 H15B 111.0
C16 C15 H15B 111.0
H15A C15 H15B 109.0
C17 C16 C15 106.04(19)
C17 C16 H16A 110.5
C15 C16 H16A 110.5
C17 C16 H16B 110.5
C15 C16 H16B 110.5
H16A C16 H16B 108.7
C20 C17 C13 117.0(2)
C20 C17 C16 115.4(2)
C13 C17 C16 104.43(18)
C20 C17 H17 106.4
C13 C17 H17 106.4
C16 C17 H17 106.4
C13 C18 H18A 109.5
C13 C18 H18B 109.5
H18A C18 H18B 109.5
C13 C18 H18C 109.5
H18A C18 H18C 109.5
H18B C18 H18C 109.5
C10 C19 C5 108.26(18)
C10 C19 H19A 110.0
C5 C19 H19A 110.0
C10 C19 H19B 110.0
C5 C19 H19B 110.0
H19A C19 H19B 108.4
O2 C20 C21 119.9(3)
O2 C20 C17 121.8(3)
C21 C20 C17 118.2(2)
C20 C21 H21A 109.5
C20 C21 H21B 109.5
H21A C21 H21B 109.5
C20 C21 H21C 109.5
H21A C21 H21C 109.5
H21B C21 H21C 109.5
O4 C22 O3 123.0(2)
O4 C22 C23 124.9(3)
O3 C22 C23 112.2(2)
C22 C23 H23A 109.5
C22 C23 H23B 109.5
H23A C23 H23B 109.5
C22 C23 H23C 109.5
H23A C23 H23C 109.5
H23B C23 H23C 109.5

loop_
_geom_bond_atom_site_label_1
_geom_bond_atom_site_label_2
_geom_bond_distance
O1 C6 1.213(3)
O2 C20 1.206(4)
O3 C22 1.336(3)
O3 C3 1.456(2)
O4 C22 1.195(3)
C1 C10 1.323(3)
C1 C2 1.505(3)
C1 H1 0.9300
C2 C3 1.526(3)
C2 H2A 0.9700
C2 H2B 0.9700
C3 C4 1.519(3)
C3 H3 0.9800
C4 C5 1.533(3)
C4 H4A 0.9700
C4 H4B 0.9700
C5 C6 1.523(3)
C5 C19 1.524(4)
C5 H5 0.9800
C6 C7 1.497(3)
C7 C8 1.333(3)
C7 H7 0.9300
C8 C14 1.507(3)
C8 C9 1.523(3)
C9 C10 1.502(3)
C9 C11 1.549(3)
C9 H9 0.9800
C10 C19 1.508(3)
C11 C12 1.533(3)
C11 H11A 0.9700
C11 H11B 0.9700
C12 C13 1.522(3)
C12 H12A 0.9700
C12 H12B 0.9700
C13 C17 1.538(3)
C13 C18 1.541(3)
C13 C14 1.549(3)
C14 C15 1.529(3)
C14 H14 0.9800
C15 C16 1.550(3)
C15 H15A 0.9700
C15 H15B 0.9700
C16 C17 1.547(4)
C16 H16A 0.9700
C16 H16B 0.9700
C17 C20 1.527(3)
C17 H17 0.9800
C18 H18A 0.9600
C18 H18B 0.9600
C18 H18C 0.9600
C19 H19A 0.9700
C19 H19B 0.9700
C20 C21 1.471(4)
C21 H21A 0.9600
C21 H21B 0.9600
C21 H21C 0.9600
C22 C23 1.482(4)
C23 H23A 0.9600
C23 H23B 0.9600
C23 H23C 0.9600

loop_
_geom_torsion_atom_site_label_1
_geom_torsion_atom_site_label_2
_geom_torsion_atom_site_label_3
_geom_torsion_atom_site_label_4
_geom_torsion
C10 C1 C2 C3 -68.2(3)
C22 O3 C3 C4 -149.2(2)
C22 O3 C3 C2 86.5(2)
C1 C2 C3 O3 -170.3(2)
C1 C2 C3 C4 72.8(3)
O3 C3 C4 C5 -173.9(2)
C2 C3 C4 C5 -54.9(3)
C3 C4 C5 C6 -64.8(3)
C3 C4 C5 C19 62.2(3)
C19 C5 C6 O1 -153.1(2)
C4 C5 C6 O1 -24.9(3)
C19 C5 C6 C7 34.0(3)
C4 C5 C6 C7 162.3(2)
O1 C6 C7 C8 132.8(3)
C5 C6 C7 C8 -54.1(3)
C6 C7 C8 C14 -177.0(2)
C6 C7 C8 C9 -3.0(4)
C7 C8 C9 C10 13.5(3)
C14 C8 C9 C10 -171.97(18)
C7 C8 C9 C11 139.2(2)
C14 C8 C9 C11 -46.3(2)
C2 C1 C10 C9 174.1(2)
C2 C1 C10 C19 3.0(3)
C8 C9 C10 C1 -119.5(2)
C11 C9 C10 C1 113.6(3)
C8 C9 C10 C19 52.0(2)
C11 C9 C10 C19 -74.9(2)
C10 C9 C11 C12 172.1(2)
C8 C9 C11 C12 46.2(3)
C9 C11 C12 C13 -53.7(3)
C11 C12 C13 C17 169.9(2)
C11 C12 C13 C18 -62.7(3)
C11 C12 C13 C14 59.6(3)
C7 C8 C14 C15 -8.5(3)
C9 C8 C14 C15 176.81(19)
C7 C8 C14 C13 -130.9(2)
C9 C8 C14 C13 54.4(2)
C12 C13 C14 C8 -60.8(2)
C17 C13 C14 C8 178.29(17)
C18 C13 C14 C8 61.9(2)
C12 C13 C14 C15 167.88(18)
C17 C13 C14 C15 47.0(2)
C18 C13 C14 C15 -69.4(2)
C8 C14 C15 C16 -160.3(2)
C13 C14 C15 C16 -34.1(2)
C14 C15 C16 C17 7.7(3)
C12 C13 C17 C20 74.1(3)
C18 C13 C17 C20 -53.9(3)
C14 C13 C17 C20 -170.4(2)
C12 C13 C17 C16 -157.0(2)
C18 C13 C17 C16 75.0(2)
C14 C13 C17 C16 -41.5(2)
C15 C16 C17 C20 151.5(2)
C15 C16 C17 C13 21.6(3)
C1 C10 C19 C5 68.7(3)
C9 C10 C19 C5 -103.2(2)
C6 C5 C19 C10 42.8(2)
C4 C5 C19 C10 -85.6(2)
C13 C17 C20 O2 -15.7(4)
C16 C17 C20 O2 -139.2(3)
C13 C17 C20 C21 166.7(3)
C16 C17 C20 C21 43.2(4)
C3 O3 C22 O4 0.2(4)
C3 O3 C22 C23 -178.7(2)
